data_1552672
loop_
_publ_author_name
'Hanthanong, Sujitra'
'Choodej, Siwattra'
'Teerawatananond, Thapong'
'Pudhom, Khanitha'

_publ_section_title
;
 Rearranged Clerodane Diterpenoids from the Stems of Tinospora baenzigeri.
;
_journal_issue 6
_journal_name_full 'Journal of natural products'
_journal_page_first 1405
_journal_page_last 1411
_journal_paper_doi 10.1021/acs.jnatprod.8b00483
_journal_volume 82
_journal_year 2019
_chemical_formula_moiety 'C21 H25 O6'
_chemical_formula_sum 'C21 H25 O6'
_chemical_formula_weight 373.41
_space_group_crystal_system monoclinic
_space_group_IT_number 4
_space_group_name_Hall 'P 2yb'
_space_group_name_H-M_alt 'P 1 21 1'
_atom_sites_solution_hydrogens mixed
_audit_creation_method SHELXL-2013
_cell_angle_alpha 90
_cell_angle_beta 105.409(2)
_cell_angle_gamma 90
_cell_formula_units_Z 2
_cell_length_a 6.4985(3)
_cell_length_b 12.2997(6)
_cell_length_c 11.3759(6)
_cell_measurement_temperature 296(2)
_cell_volume 876.59(8)
_computing_structure_refinement 'SHELXL-2013 (Sheldrick, 2013)'
_diffrn_ambient_temperature 296(2)
_diffrn_measured_fraction_theta_full 0.998
_diffrn_measured_fraction_theta_max 0.837
_diffrn_radiation_type MoK\a
_diffrn_radiation_wavelength 0.71073
_diffrn_reflns_av_R_equivalents 0.0157
_diffrn_reflns_av_unetI/netI 0.0275
_diffrn_reflns_Laue_measured_fraction_full 0.998
_diffrn_reflns_Laue_measured_fraction_max 0.837
_diffrn_reflns_limit_h_max 8
_diffrn_reflns_limit_h_min -8
_diffrn_reflns_limit_k_max 16
_diffrn_reflns_limit_k_min -16
_diffrn_reflns_limit_l_max 14
_diffrn_reflns_limit_l_min -15
_diffrn_reflns_number 5688
_diffrn_reflns_point_group_measured_fraction_full 0.932
_diffrn_reflns_point_group_measured_fraction_max 0.761
_diffrn_reflns_theta_full 25.242
_diffrn_reflns_theta_max 29.435
_diffrn_reflns_theta_min 2.488
_exptl_absorpt_coefficient_mu 0.103
_exptl_crystal_density_diffrn 1.415
_exptl_crystal_F_000 398
_exptl_crystal_size_max 0.500
_exptl_crystal_size_mid 0.200
_exptl_crystal_size_min 0.200
_refine_diff_density_max 3.357
_refine_diff_density_min -0.478
_refine_diff_density_rms 0.145
_refine_ls_abs_structure_details
;
 Flack x determined using 1361 quotients [(I+)-(I-)]/[(I+)+(I-)]
 (Parsons and Flack (2004), Acta Cryst. A60, s61).
;
_refine_ls_abs_structure_Flack 0.4(4)
_refine_ls_extinction_method none
_refine_ls_goodness_of_fit_ref 1.575
_refine_ls_hydrogen_treatment mixed
_refine_ls_matrix_type full
_refine_ls_number_parameters 249
_refine_ls_number_reflns 3683
_refine_ls_number_restraints 1
_refine_ls_restrained_S_all 1.575
_refine_ls_R_factor_all 0.1141
_refine_ls_R_factor_gt 0.1091
_refine_ls_shift/su_max 0.671
_refine_ls_shift/su_mean 0.033
_refine_ls_structure_factor_coef Fsqd
_refine_ls_weighting_details
;
 w=1/[\s^2^(Fo^2^)+(0.2000P)^2^]
 where P=(Fo^2^+2Fc^2^)/3
;
_refine_ls_weighting_scheme calc
_refine_ls_wR_factor_gt 0.3269
_refine_ls_wR_factor_ref 0.3370
_reflns_Friedel_coverage 0.742
_reflns_Friedel_fraction_full 0.859
_reflns_Friedel_fraction_max 0.678
_reflns_number_gt 3377
_reflns_number_total 3683
_reflns_threshold_expression 'I > 2\s(I)'
_cod_data_source_file np8b00483_si_004.cif
_cod_data_source_block 572216_1_0m
_cod_original_sg_symbol_H-M 'P 21'
_cod_database_code 1552672
_shelx_space_group_comment
;
The symmetry employed for this shelxl refinement is uniquely defined
by the following loop, which should always be used as a source of
symmetry information in preference to the above space-group names.
They are only intended as comments.
;
_shelx_estimated_absorpt_t_min 0.950
_shelx_estimated_absorpt_t_max 0.980
_shelxl_version_number 2013-2

loop_
_space_group_symop_operation_xyz
'x, y, z'
'-x, y+1/2, -z'

loop_
_atom_site_label
_atom_site_type_symbol
_atom_site_fract_x
_atom_site_fract_y
_atom_site_fract_z
_atom_site_U_iso_or_equiv
_atom_site_adp_type
_atom_site_occupancy
_atom_site_site_symmetry_order
_atom_site_calc_flag
_atom_site_refinement_flags_posn
_atom_site_refinement_flags_adp
O00 O -0.0244(18) 0.9285(8) 0.5401(8) 0.084(3) Uani 1 1 d . .
O1 O -0.1484(13) 1.0883(6) 0.4584(6) 0.0573(18) Uani 1 1 d . .
O2 O 0.3871(9) 0.9723(5) 0.3001(6) 0.0461(14) Uani 1 1 d . .
O3 O 0.5809(9) 0.9723(5) 0.1706(6) 0.0484(14) Uani 1 1 d . .
O4 O 0.0419(10) 0.3530(5) 0.2073(6) 0.0511(15) Uani 1 1 d . .
O5 O 0.1124(9) 0.4561(5) -0.0328(5) 0.0385(12) Uani 1 1 d . .
H4 H 0.24(2) 0.464(11) -0.053(11) 0.058 Uiso 1 1 d . U
C1 C -0.2163(10) 0.4592(6) 0.1008(9) 0.0435(18) Uani 1 1 d . .
H1 H -0.3609 0.4760 0.0764 0.052 Uiso 1 1 calc R U
C2 C -0.0282(10) 0.4374(6) 0.1325(7) 0.0365(15) Uani 1 1 d . .
C3 C 0.1523(9) 0.4891(5) 0.0902(6) 0.0280(12) Uani 1 1 d . .
C4 C 0.1697(9) 0.6145(5) 0.1069(5) 0.0225(11) Uani 1 1 d . .
C5 C 0.2665(9) 0.6247(5) 0.2464(5) 0.0251(11) Uani 1 1 d . .
H16 H 0.1545 0.6051 0.2856 0.030 Uiso 1 1 calc R U
C6 C 0.3482(9) 0.7416(6) 0.2925(5) 0.0257(12) Uani 1 1 d . .
C7 C 0.1709(10) 0.8121(5) 0.3204(5) 0.0289(12) Uani 1 1 d . .
H20 H 0.0557 0.8210 0.2467 0.035 Uiso 1 1 calc R U
H21 H 0.1138 0.7758 0.3806 0.035 Uiso 1 1 calc R U
C8 C 0.2574(11) 0.9235(6) 0.3684(6) 0.0350(14) Uani 1 1 d . .
H22 H 0.3479 0.9127 0.4514 0.042 Uiso 1 1 calc R U
C9 C 0.0901(11) 1.0058(6) 0.3760(6) 0.0343(14) Uani 1 1 d . .
H23 H 0.0169 0.9911 0.4342 0.041 Uiso 1 1 calc R U
C10 C 0.0319(14) 1.0949(6) 0.3132(7) 0.0420(17) Uani 1 1 d . .
H24 H 0.0815 1.1161 0.2471 0.050 Uiso 1 1 calc R U
C11 C -0.1246(14) 1.1583(6) 0.3613(8) 0.0446(17) Uani 1 1 d . .
H25 H -0.0597 1.2272 0.3956 0.053 Uiso 1 1 calc R U
C12 C -0.3162(12) 1.1785(6) 0.2780(7) 0.0392(15) Uani 1 1 d . .
H2 H -0.4409 1.1479 0.2885 0.047 Uiso 1 1 calc R U
H3 H -0.3212 1.2227 0.2110 0.047 Uiso 1 1 calc R U
C13 C 0.4732(10) 0.9193(6) 0.2197(6) 0.0323(13) Uani 1 1 d . .
C14 C 0.4221(9) 0.8020(6) 0.1973(6) 0.0296(13) Uani 1 1 d . .
C15 C 0.4332(11) 0.5334(6) 0.2737(7) 0.0381(16) Uani 1 1 d . .
H15 H 0.5691 0.5601 0.2655 0.046 Uiso 1 1 calc R U
H14 H 0.4530 0.5072 0.3564 0.046 Uiso 1 1 calc R U
C16 C 0.3517(10) 0.4422(6) 0.1829(6) 0.0335(14) Uani 1 1 d . .
H13 H 0.4605 0.4219 0.1416 0.040 Uiso 1 1 calc R U
C17 C 0.2661(17) 0.3423(8) 0.2312(9) 0.057(2) Uani 1 1 d . .
H11 H 0.3010 0.2777 0.1915 0.068 Uiso 1 1 calc R U
H12 H 0.3298 0.3355 0.3182 0.068 Uiso 1 1 calc R U
C18 C -0.0426(10) 0.6738(6) 0.0574(7) 0.0368(15) Uani 1 1 d . .
H5 H -0.0164 0.7500 0.0506 0.055 Uiso 1 1 calc R U
H6 H -0.1310 0.6632 0.1119 0.055 Uiso 1 1 calc R U
H7 H -0.1136 0.6453 -0.0215 0.055 Uiso 1 1 calc R U
C19 C 0.3345(11) 0.6553(6) 0.0417(6) 0.0319(13) Uani 1 1 d . .
H8 H 0.4513 0.6038 0.0547 0.038 Uiso 1 1 calc R U
H9 H 0.2680 0.6595 -0.0453 0.038 Uiso 1 1 calc R U
C20 C 0.4205(10) 0.7647(5) 0.0874(6) 0.0306(13) Uani 1 1 d . .
H10 H 0.4753 0.8087 0.0365 0.037 Uiso 1 1 calc R U
C21 C 0.5336(12) 0.7325(7) 0.4099(6) 0.0416(17) Uani 1 1 d . .
H18 H 0.6390 0.6829 0.3964 0.062 Uiso 1 1 calc R U
H17 H 0.4797 0.7062 0.4754 0.062 Uiso 1 1 calc R U
H19 H 0.5972 0.8028 0.4307 0.062 Uiso 1 1 calc R U

loop_
_atom_site_aniso_label
_atom_site_aniso_U_11
_atom_site_aniso_U_22
_atom_site_aniso_U_33
_atom_site_aniso_U_23
_atom_site_aniso_U_13
_atom_site_aniso_U_12
O00 0.127(7) 0.071(5) 0.072(5) 0.032(4) 0.059(5) 0.027(5)
O1 0.093(5) 0.048(3) 0.046(3) 0.001(3) 0.045(3) 0.015(3)
O2 0.051(3) 0.030(3) 0.067(4) -0.015(2) 0.032(3) -0.019(2)
O3 0.051(3) 0.031(3) 0.072(4) -0.007(3) 0.031(3) -0.014(2)
O4 0.063(3) 0.042(3) 0.057(3) 0.009(3) 0.031(3) -0.017(3)
O5 0.046(2) 0.041(3) 0.034(2) -0.007(2) 0.021(2) -0.011(2)
C1 0.022(2) 0.039(4) 0.076(5) -0.008(4) 0.024(3) -0.015(3)
C2 0.034(3) 0.033(3) 0.047(4) -0.012(3) 0.020(3) -0.005(2)
C3 0.029(2) 0.023(3) 0.034(3) 0.000(2) 0.012(2) -0.005(2)
C4 0.026(2) 0.019(2) 0.023(2) 0.0003(19) 0.0065(19) -0.0021(19)
C5 0.027(2) 0.024(3) 0.025(2) 0.002(2) 0.009(2) -0.003(2)
C6 0.028(2) 0.032(3) 0.020(2) 0.002(2) 0.0101(19) -0.006(2)
C7 0.038(3) 0.027(3) 0.025(2) -0.003(2) 0.013(2) -0.011(2)
C8 0.048(3) 0.030(3) 0.030(3) -0.010(3) 0.014(3) -0.012(3)
C9 0.041(3) 0.031(3) 0.033(3) -0.010(3) 0.015(2) -0.008(3)
C10 0.062(4) 0.033(4) 0.040(4) -0.007(3) 0.031(3) -0.011(3)
C11 0.064(5) 0.028(3) 0.050(4) -0.004(3) 0.029(4) -0.001(3)
C12 0.044(3) 0.024(3) 0.052(4) -0.002(3) 0.018(3) -0.002(3)
C13 0.031(2) 0.035(3) 0.036(3) -0.006(3) 0.017(2) -0.007(2)
C14 0.029(2) 0.035(3) 0.030(3) 0.002(3) 0.014(2) -0.006(2)
C15 0.034(3) 0.032(3) 0.041(4) 0.002(3) -0.004(3) 0.003(3)
C16 0.031(3) 0.029(3) 0.042(3) -0.006(3) 0.014(2) 0.005(2)
C17 0.070(5) 0.045(5) 0.047(4) 0.007(4) 0.003(4) 0.007(4)
C18 0.034(3) 0.033(3) 0.039(3) -0.004(3) 0.002(2) 0.003(3)
C19 0.049(3) 0.029(3) 0.028(3) -0.005(2) 0.026(3) -0.009(3)
C20 0.037(3) 0.024(3) 0.037(3) 0.001(2) 0.020(2) -0.005(2)
C21 0.045(3) 0.048(4) 0.025(3) 0.000(3) -0.004(3) -0.003(3)

loop_
_atom_type_symbol
_atom_type_description
_atom_type_scat_dispersion_real
_atom_type_scat_dispersion_imag
_atom_type_scat_source
C C 0.0033 0.0016 'International Tables Vol C Tables 4.2.6.8 and 6.1.1.4'
H H 0.0000 0.0000 'International Tables Vol C Tables 4.2.6.8 and 6.1.1.4'
O O 0.0106 0.0060 'International Tables Vol C Tables 4.2.6.8 and 6.1.1.4'

loop_
_geom_angle_atom_site_label_1
_geom_angle_atom_site_label_2
_geom_angle_atom_site_label_3
_geom_angle
C13 O2 C8 125.1(5)
C2 O4 C17 110.6(6)
C3 O5 H4 106(8)
C2 C1 H1 179.9
C1 C2 O4 120.4(7)
C1 C2 C3 128.1(8)
O4 C2 C3 111.3(6)
O5 C3 C2 103.8(5)
O5 C3 C16 117.9(5)
C2 C3 C16 101.8(5)
O5 C3 C4 113.2(5)
C2 C3 C4 114.4(5)
C16 C3 C4 105.4(5)
C18 C4 C19 110.0(5)
C18 C4 C5 114.9(5)
C19 C4 C5 108.8(5)
C18 C4 C3 113.5(5)
C19 C4 C3 107.6(5)
C5 C4 C3 101.7(5)
C15 C5 C4 102.8(5)
C15 C5 C6 116.3(5)
C4 C5 C6 115.1(5)
C15 C5 H16 107.3
C4 C5 H16 107.4
C6 C5 H16 107.3
C14 C6 C7 105.7(5)
C14 C6 C21 109.6(5)
C7 C6 C21 108.5(5)
C14 C6 C5 110.9(5)
C7 C6 C5 112.2(5)
C21 C6 C5 109.8(6)
C8 C7 C6 110.7(5)
C8 C7 H20 109.5
C6 C7 H20 109.5
C8 C7 H21 109.5
C6 C7 H21 109.5
H20 C7 H21 108.1
O2 C8 C9 106.8(6)
O2 C8 C7 113.5(5)
C9 C8 C7 114.9(6)
O2 C8 H22 107.1
C9 C8 H22 107.0
C7 C8 H22 107.0
C10 C9 C8 129.8(7)
C10 C9 H23 115.1
C8 C9 H23 115.1
C9 C10 C11 111.3(7)
C9 C10 H24 124.4
C11 C10 H24 124.4
C12 C11 O1 112.0(8)
C12 C11 C10 114.9(8)
O1 C11 C10 101.0(6)
C12 C11 H25 109.5
O1 C11 H25 109.5
C10 C11 H25 109.5
C11 C12 H2 120.0
C11 C12 H3 120.0
H2 C12 H3 120.0
O3 C13 O2 116.7(6)
O3 C13 C14 125.4(6)
O2 C13 C14 117.8(5)
C20 C14 C13 116.2(6)
C20 C14 C6 125.9(6)
C13 C14 C6 117.3(6)
C16 C15 C5 107.6(5)
C16 C15 H15 110.2
C5 C15 H15 110.2
C16 C15 H14 110.2
C5 C15 H14 110.2
H15 C15 H14 108.5
C17 C16 C15 116.6(7)
C17 C16 C3 103.2(6)
C15 C16 C3 105.4(5)
C17 C16 H13 110.4
C15 C16 H13 110.4
C3 C16 H13 110.4
O4 C17 C16 108.3(7)
O4 C17 H11 110.0
C16 C17 H11 110.0
O4 C17 H12 110.1
C16 C17 H12 110.1
H11 C17 H12 108.4
C4 C18 H5 109.4
C4 C18 H6 109.5
H5 C18 H6 109.5
C4 C18 H7 109.5
H5 C18 H7 109.5
H6 C18 H7 109.5
C20 C19 C4 111.7(5)
C20 C19 H8 109.3
C4 C19 H8 109.3
C20 C19 H9 109.3
C4 C19 H9 109.3
H8 C19 H9 107.9
C14 C20 C19 123.1(6)
C14 C20 H10 118.5
C19 C20 H10 118.5
C6 C21 H18 109.5
C6 C21 H17 109.5
H18 C21 H17 109.5
C6 C21 H19 109.5
H18 C21 H19 109.5
H17 C21 H19 109.5

loop_
_geom_bond_atom_site_label_1
_geom_bond_atom_site_label_2
_geom_bond_distance
O1 C11 1.440(10)
O2 C13 1.359(9)
O2 C8 1.422(9)
O3 C13 1.198(9)
O4 C2 1.343(11)
O4 C17 1.416(12)
O5 C3 1.412(8)
O5 H4 0.90(14)
C1 C2 1.209(10)
C1 H1 0.9300
C2 C3 1.520(9)
C3 C16 1.548(9)
C3 C4 1.555(8)
C4 C18 1.529(8)
C4 C19 1.540(8)
C4 C5 1.549(8)
C5 C15 1.533(9)
C5 C6 1.574(9)
C5 H16 0.9800
C6 C14 1.494(8)
C6 C7 1.541(9)
C6 C21 1.546(8)
C7 C8 1.526(8)
C7 H20 0.9700
C7 H21 0.9700
C8 C9 1.505(11)
C8 H22 0.9800
C9 C10 1.308(12)
C9 H23 0.9300
C10 C11 1.496(11)
C10 H24 0.9300
C11 C12 1.372(12)
C11 H25 0.9800
C12 H2 0.9300
C12 H3 0.9300
C13 C14 1.488(9)
C14 C20 1.330(10)
C15 C16 1.522(10)
C15 H15 0.9700
C15 H14 0.9700
C16 C17 1.512(13)
C16 H13 0.9800
C17 H11 0.9700
C17 H12 0.9700
C18 H5 0.9600
C18 H6 0.9600
C18 H7 0.9600
C19 C20 1.496(9)
C19 H8 0.9700
C19 H9 0.9700
C20 H10 0.9300
C21 H18 0.9600
C21 H17 0.9600
C21 H19 0.9600

loop_
_geom_torsion_atom_site_label_1
_geom_torsion_atom_site_label_2
_geom_torsion_atom_site_label_3
_geom_torsion_atom_site_label_4
_geom_torsion
C17 O4 C2 C1 179.5(8)
C17 O4 C2 C3 4.2(9)
C1 C2 C3 O5 -68.2(10)
O4 C2 C3 O5 106.7(7)
C1 C2 C3 C16 168.9(8)
O4 C2 C3 C16 -16.2(7)
C1 C2 C3 C4 55.7(10)
O4 C2 C3 C4 -129.4(6)
O5 C3 C4 C18 69.5(7)
C2 C3 C4 C18 -49.3(7)
C16 C3 C4 C18 -160.3(5)
O5 C3 C4 C19 -52.5(6)
C2 C3 C4 C19 -171.2(5)
C16 C3 C4 C19 77.8(6)
O5 C3 C4 C5 -166.6(5)
C2 C3 C4 C5 74.6(6)
C16 C3 C4 C5 -36.4(6)
C18 C4 C5 C15 163.9(6)
C19 C4 C5 C15 -72.4(6)
C3 C4 C5 C15 40.9(6)
C18 C4 C5 C6 -68.6(7)
C19 C4 C5 C6 55.2(6)
C3 C4 C5 C6 168.4(5)
C15 C5 C6 C14 90.5(7)
C4 C5 C6 C14 -29.9(7)
C15 C5 C6 C7 -151.5(6)
C4 C5 C6 C7 88.1(6)
C15 C5 C6 C21 -30.8(8)
C4 C5 C6 C21 -151.1(5)
C14 C6 C7 C8 -60.6(6)
C21 C6 C7 C8 56.9(7)
C5 C6 C7 C8 178.3(5)
C13 O2 C8 C9 -143.3(7)
C13 O2 C8 C7 -15.6(10)
C6 C7 C8 O2 45.6(7)
C6 C7 C8 C9 169.0(5)
O2 C8 C9 C10 14.9(10)
C7 C8 C9 C10 -112.0(8)
C8 C9 C10 C11 -173.7(7)
C9 C10 C11 C12 -122.5(8)
C9 C10 C11 O1 -1.6(9)
C8 O2 C13 O3 -179.2(7)
C8 O2 C13 C14 2.4(10)
O3 C13 C14 C20 -27.7(10)
O2 C13 C14 C20 150.5(6)
O3 C13 C14 C6 160.6(7)
O2 C13 C14 C6 -21.1(9)
C7 C6 C14 C20 -121.6(7)
C21 C6 C14 C20 121.6(7)
C5 C6 C14 C20 0.3(8)
C7 C6 C14 C13 49.1(6)
C21 C6 C14 C13 -67.7(7)
C5 C6 C14 C13 171.0(5)
C4 C5 C15 C16 -31.2(7)
C6 C5 C15 C16 -157.9(6)
C5 C15 C16 C17 -105.3(7)
C5 C15 C16 C3 8.4(8)
O5 C3 C16 C17 -92.1(7)
C2 C3 C16 C17 20.7(7)
C4 C3 C16 C17 140.4(6)
O5 C3 C16 C15 145.1(6)
C2 C3 C16 C15 -102.1(6)
C4 C3 C16 C15 17.6(7)
C2 O4 C17 C16 10.4(9)
C15 C16 C17 O4 95.2(8)
C3 C16 C17 O4 -19.8(9)
C18 C4 C19 C20 76.1(7)
C5 C4 C19 C20 -50.5(7)
C3 C4 C19 C20 -159.8(5)
C13 C14 C20 C19 -168.5(6)
C6 C14 C20 C19 2.3(10)
C4 C19 C20 C14 24.4(9)
